data_7121319
loop_
_publ_author_name
'Santhini, P. V.'
'Smrithy, A. S.'
'Irfana Jesin, C. P.'
'Varughese, Sunil'
'John, Jubi'
'Radhakrishnan, K. V.'

_publ_section_title
;
 Accessing highly functionalized cyclopentanoids via a cascade palladation
 approach: unprecedented benzylic C-H activation towards
 cyclopentenoindanes.
;
_journal_issue 24
_journal_name_full 'Chemical communications (Cambridge, England)'
_journal_page_first 2982
_journal_page_last 2985
_journal_paper_doi 10.1039/c7cc09521j
_journal_volume 54
_journal_year 2018
_chemical_formula_moiety 'C23 H29 Br N5 O6'
_chemical_formula_sum 'C23 H29 Br N5 O6'
_chemical_formula_weight 551.42
_space_group_crystal_system monoclinic
_space_group_IT_number 14
_space_group_name_Hall '-P 2yn'
_space_group_name_H-M_alt 'P 1 21/n 1'
_symmetry_space_group_name_Hall '-P 2yn'
_symmetry_space_group_name_H-M 'P 1 21/n 1'
_atom_sites_solution_hydrogens geom
_audit_creation_method SHELXL-2013
_audit_update_record
;
2017-10-02 deposited with the CCDC.
2018-02-21 downloaded from the CCDC.
;
_cell_angle_alpha 90
_cell_angle_beta 91.445(6)
_cell_angle_gamma 90
_cell_formula_units_Z 4
_cell_length_a 10.716(3)
_cell_length_b 18.530(4)
_cell_length_c 13.213(3)
_cell_measurement_reflns_used 1433
_cell_measurement_temperature 296(2)
_cell_measurement_theta_max 27.5
_cell_measurement_theta_min 3.0
_cell_volume 2622.8(11)
_computing_cell_refinement 'Bruker SAINT'
_computing_data_collection 'Bruker APEX2'
_computing_data_reduction 'Bruker SAINT'
_computing_molecular_graphics 'Bruker SHELXTL'
_computing_publication_material 'Bruker SHELXTL'
_computing_structure_refinement 'SHELXL-2013 (Sheldrick 2013)'
_computing_structure_solution 'SHELXS-97 (Sheldrick 2008)'
_diffrn_ambient_temperature 296(2)
_diffrn_measured_fraction_theta_full 1.000
_diffrn_measured_fraction_theta_max 0.996
_diffrn_measurement_device_type 'Bruker APEX-II CCD'
_diffrn_measurement_method '\f and \w scans'
_diffrn_radiation_type MoK\a
_diffrn_radiation_wavelength 0.71073
_diffrn_reflns_av_R_equivalents 0.0607
_diffrn_reflns_av_unetI/netI 0.0394
_diffrn_reflns_Laue_measured_fraction_full 1.000
_diffrn_reflns_Laue_measured_fraction_max 0.996
_diffrn_reflns_limit_h_max 14
_diffrn_reflns_limit_h_min -14
_diffrn_reflns_limit_k_max 24
_diffrn_reflns_limit_k_min -20
_diffrn_reflns_limit_l_max 17
_diffrn_reflns_limit_l_min -17
_diffrn_reflns_number 48439
_diffrn_reflns_point_group_measured_fraction_full 1.000
_diffrn_reflns_point_group_measured_fraction_max 0.996
_diffrn_reflns_theta_full 25.242
_diffrn_reflns_theta_max 28.441
_diffrn_reflns_theta_min 1.893
_exptl_absorpt_coefficient_mu 1.613
_exptl_absorpt_correction_T_max 0.9552
_exptl_absorpt_correction_T_min 0.9339
_exptl_absorpt_correction_type multi-scan
_exptl_absorpt_process_details 'multi-scan absorption correction'
_exptl_crystal_colour Colorless
_exptl_crystal_density_diffrn 1.396
_exptl_crystal_description Block
_exptl_crystal_F_000 1140
_exptl_crystal_size_max 0.200
_exptl_crystal_size_mid 0.180
_exptl_crystal_size_min 0.150
_refine_diff_density_max 0.756
_refine_diff_density_min -0.561
_refine_diff_density_rms 0.061
_refine_ls_extinction_method none
_refine_ls_goodness_of_fit_ref 0.937
_refine_ls_hydrogen_treatment constr
_refine_ls_matrix_type full
_refine_ls_number_parameters 323
_refine_ls_number_reflns 6594
_refine_ls_number_restraints 0
_refine_ls_restrained_S_all 0.937
_refine_ls_R_factor_all 0.0560
_refine_ls_R_factor_gt 0.0349
_refine_ls_shift/su_max 0.001
_refine_ls_shift/su_mean 0.000
_refine_ls_structure_factor_coef Fsqd
_refine_ls_weighting_details 'w=1/[\s^2^(Fo^2^)+(0.0522P)^2^+1.2563P] where P=(Fo^2^+2Fc^2^)/3'
_refine_ls_weighting_scheme calc
_refine_ls_wR_factor_gt 0.0865
_refine_ls_wR_factor_ref 0.0964
_reflns_Friedel_coverage 0.000
_reflns_number_gt 4956
_reflns_number_total 6594
_reflns_threshold_expression 'I > 2\s(I)'
_cod_data_source_file c7cc09521j2.cif
_cod_data_source_block shelx
_cod_depositor_comments
;
The following automatic conversions were performed:
data name '__computing_data_collection' replaced with
'_computing_data_collection'.

Automatic conversion script
Id: cif_correct_tags 4968 2017-02-21 14:55:21Z antanas 

 Adding full bibliography for 7121319--7121320.cif.
;
_cod_original_cell_volume 2622.7(11)
_cod_database_code 7121319
_shelx_space_group_comment
;
The symmetry employed for this shelxl refinement is uniquely defined
by the following loop, which should always be used as a source of
symmetry information in preference to the above space-group names.
They are only intended as comments.
;
_shelx_estimated_absorpt_t_min 0.739
_shelx_estimated_absorpt_t_max 0.794
_shelxl_version_number 2013-4

loop_
_space_group_symop_operation_xyz
'x, y, z'
'-x+1/2, y+1/2, -z+1/2'
'-x, -y, -z'
'x-1/2, -y-1/2, z-1/2'

loop_
_atom_site_label
_atom_site_type_symbol
_atom_site_fract_x
_atom_site_fract_y
_atom_site_fract_z
_atom_site_U_iso_or_equiv
_atom_site_adp_type
_atom_site_occupancy
_atom_site_site_symmetry_order
_atom_site_calc_flag
_atom_site_refinement_flags_posn
_atom_site_refinement_flags_adp
Br01 Br 0.44257(2) 0.25401(2) 0.57986(2) 0.02904(8) Uani 1 1 d . .
O002 O 0.23838(12) 0.65517(7) 0.33411(10) 0.0223(3) Uani 1 1 d . .
O003 O 0.60678(12) 0.51505(7) 0.65603(11) 0.0260(3) Uani 1 1 d . .
O004 O 0.09985(12) 0.56398(7) 0.35741(11) 0.0252(3) Uani 1 1 d . .
O005 O 0.46496(13) 0.59675(8) 0.60607(12) 0.0290(3) Uani 1 1 d . .
O006 O 0.08394(14) 0.75335(7) 0.47703(13) 0.0302(3) Uani 1 1 d . .
O007 O 0.27190(13) 0.80125(7) 0.52531(12) 0.0298(3) Uani 1 1 d . .
N4 N 0.25198(15) 0.68360(8) 0.52496(12) 0.0214(3) Uani 1 1 d . .
N3 N 0.19418(15) 0.62040(8) 0.49126(12) 0.0204(3) Uani 1 1 d . .
N1 N 0.27252(17) 0.62896(11) 0.83603(14) 0.0325(4) Uani 1 1 d . .
N00B N 0.19727(18) 0.57939(10) 0.84477(14) 0.0315(4) Uani 1 1 d . .
C00C C 0.40184(17) 0.47312(10) 0.63108(14) 0.0185(4) Uani 1 1 d . .
C00D C 0.37295(18) 0.34570(10) 0.60896(15) 0.0215(4) Uani 1 1 d . .
C00E C 0.27221(17) 0.48266(10) 0.63898(14) 0.0186(4) Uani 1 1 d . .
C00F C 0.49095(17) 0.53565(10) 0.63000(14) 0.0198(4) Uani 1 1 d . .
C00G C 0.45136(17) 0.40415(10) 0.61770(15) 0.0204(4) Uani 1 1 d . .
H00G H 0.5373 0.3978 0.6147 0.025 Uiso 1 1 calc R U
C00H C 0.21041(17) 0.55485(10) 0.65578(14) 0.0186(4) Uani 1 1 d . .
H00H H 0.2770 0.5908 0.6644 0.022 Uiso 1 1 calc R U
C00I C 0.24458(18) 0.35312(10) 0.61651(15) 0.0229(4) Uani 1 1 d . .
H00I H 0.1921 0.3133 0.6110 0.027 Uiso 1 1 calc R U
C00J C 0.12435(17) 0.58043(10) 0.56668(15) 0.0205(4) Uani 1 1 d . .
H00J H 0.0852 0.5383 0.5343 0.025 Uiso 1 1 calc R U
C00K C 0.19699(18) 0.42130(10) 0.63237(15) 0.0221(4) Uani 1 1 d . .
H00K H 0.1113 0.4265 0.6389 0.027 Uiso 1 1 calc R U
C00L C 0.1911(2) 0.74801(10) 0.50541(15) 0.0237(4) Uani 1 1 d . .
C00M C 0.02588(17) 0.62358(11) 0.61933(17) 0.0256(4) Uani 1 1 d . .
H00M H -0.0300 0.6544 0.5861 0.031 Uiso 1 1 calc R U
C00N C 0.17027(17) 0.61014(10) 0.38952(15) 0.0200(4) Uani 1 1 d . .
C00O C 0.12805(18) 0.55945(10) 0.74964(15) 0.0231(4) Uani 1 1 d . .
H00O H 0.0887 0.5123 0.7595 0.028 Uiso 1 1 calc R U
C00P C 0.2059(2) 0.66739(11) 0.22566(15) 0.0264(4) Uani 1 1 d . .
C00Q C 0.02831(18) 0.61252(10) 0.71762(17) 0.0260(4) Uani 1 1 d . .
H00Q H -0.0253 0.6349 0.7622 0.031 Uiso 1 1 calc R U
C00R C 0.70152(18) 0.57019(11) 0.64666(17) 0.0271(4) Uani 1 1 d . .
H00A H 0.7123 0.5811 0.5764 0.041 Uiso 1 1 calc R U
H00C H 0.7790 0.5530 0.6757 0.041 Uiso 1 1 calc R U
H00D H 0.6761 0.6129 0.6816 0.041 Uiso 1 1 calc R U
N2 N 0.3447(2) 0.67372(13) 0.83635(19) 0.0525(6) Uani 1 1 d . .
C00T C 0.0740(2) 0.69791(14) 0.21855(18) 0.0362(5) Uani 1 1 d . .
H00E H 0.0156 0.6616 0.2384 0.054 Uiso 1 1 calc R U
H00F H 0.0553 0.7125 0.1501 0.054 Uiso 1 1 calc R U
H00L H 0.0679 0.7389 0.2627 0.054 Uiso 1 1 calc R U
C00U C 0.2330(2) 0.87751(11) 0.51661(16) 0.0292(5) Uani 1 1 d . .
C00V C 0.3008(2) 0.72371(14) 0.19630(18) 0.0362(5) Uani 1 1 d . .
H00N H 0.2929 0.7653 0.2390 0.054 Uiso 1 1 calc R U
H18 H 0.2862 0.7375 0.1269 0.054 Uiso 1 1 calc R U
H00R H 0.3834 0.7041 0.2043 0.054 Uiso 1 1 calc R U
C00W C 0.2226(2) 0.59901(13) 0.16466(18) 0.0392(6) Uani 1 1 d . .
H00S H 0.3043 0.5795 0.1783 0.059 Uiso 1 1 calc R U
H00T H 0.2133 0.6098 0.0938 0.059 Uiso 1 1 calc R U
H00U H 0.1606 0.5643 0.1832 0.059 Uiso 1 1 calc R U
C00X C 0.3540(3) 0.91710(12) 0.5396(2) 0.0475(7) Uani 1 1 d . .
H00V H 0.3834 0.9052 0.6067 0.071 Uiso 1 1 calc R U
H00W H 0.3400 0.9682 0.5349 0.071 Uiso 1 1 calc R U
H15 H 0.4153 0.9031 0.4916 0.071 Uiso 1 1 calc R U
C00Y C 0.1883(3) 0.89293(13) 0.40900(19) 0.0436(6) Uani 1 1 d . .
H14 H 0.2511 0.8782 0.3628 0.065 Uiso 1 1 calc R U
H12 H 0.1728 0.9437 0.4013 0.065 Uiso 1 1 calc R U
H17 H 0.1127 0.8666 0.3947 0.065 Uiso 1 1 calc R U
C00Z C 0.1358(3) 0.89388(14) 0.5939(2) 0.0507(7) Uani 1 1 d . .
H13 H 0.0599 0.8688 0.5762 0.076 Uiso 1 1 calc R U
H11 H 0.1202 0.9449 0.5951 0.076 Uiso 1 1 calc R U
H16 H 0.1654 0.8784 0.6595 0.076 Uiso 1 1 calc R U

loop_
_atom_site_aniso_label
_atom_site_aniso_U_11
_atom_site_aniso_U_22
_atom_site_aniso_U_33
_atom_site_aniso_U_23
_atom_site_aniso_U_13
_atom_site_aniso_U_12
Br01 0.03038(12) 0.01884(11) 0.03802(13) -0.00263(8) 0.00295(9) 0.00440(8)
O002 0.0217(7) 0.0239(7) 0.0210(7) 0.0015(5) -0.0018(5) -0.0022(5)
O003 0.0175(6) 0.0222(7) 0.0381(8) 0.0019(6) -0.0039(6) -0.0032(5)
O004 0.0204(7) 0.0262(7) 0.0288(8) -0.0041(6) -0.0018(6) -0.0034(6)
O005 0.0219(7) 0.0217(7) 0.0436(9) 0.0076(6) 0.0035(6) 0.0001(6)
O006 0.0275(8) 0.0252(8) 0.0378(9) 0.0052(6) -0.0037(7) 0.0034(6)
O007 0.0323(8) 0.0153(7) 0.0414(9) -0.0032(6) -0.0044(7) 0.0003(6)
N4 0.0266(8) 0.0142(7) 0.0232(8) 0.0013(6) -0.0020(7) -0.0027(6)
N3 0.0210(8) 0.0170(8) 0.0232(8) 0.0002(6) -0.0010(6) -0.0032(6)
N1 0.0306(10) 0.0358(11) 0.0307(10) -0.0098(8) -0.0034(8) 0.0061(9)
N00B 0.0416(11) 0.0271(10) 0.0257(10) -0.0009(7) -0.0010(8) -0.0014(8)
C00C 0.0183(9) 0.0189(9) 0.0182(9) 0.0013(7) -0.0006(7) -0.0001(7)
C00D 0.0249(10) 0.0170(9) 0.0226(10) 0.0005(7) 0.0013(8) 0.0045(7)
C00E 0.0189(9) 0.0181(9) 0.0187(9) 0.0028(7) -0.0001(7) 0.0013(7)
C00F 0.0175(9) 0.0227(9) 0.0192(9) 0.0006(7) 0.0019(7) -0.0001(7)
C00G 0.0180(9) 0.0209(9) 0.0223(9) 0.0003(8) -0.0006(7) 0.0021(7)
C00H 0.0172(9) 0.0166(9) 0.0221(10) 0.0010(7) 0.0007(7) -0.0011(7)
C00I 0.0237(10) 0.0170(9) 0.0279(11) 0.0009(8) 0.0015(8) -0.0039(7)
C00J 0.0173(9) 0.0176(9) 0.0268(10) 0.0030(8) 0.0015(8) -0.0023(7)
C00K 0.0177(9) 0.0217(9) 0.0270(10) 0.0020(8) 0.0025(8) -0.0007(7)
C00L 0.0297(10) 0.0197(9) 0.0219(10) 0.0003(8) 0.0004(8) 0.0006(8)
C00M 0.0163(9) 0.0223(10) 0.0382(12) 0.0033(9) 0.0015(8) 0.0021(8)
C00N 0.0160(8) 0.0196(9) 0.0244(10) -0.0003(7) 0.0001(7) 0.0042(7)
C00O 0.0248(9) 0.0197(9) 0.0249(10) 0.0002(8) 0.0041(8) -0.0027(8)
C00P 0.0301(11) 0.0289(11) 0.0202(10) 0.0017(8) -0.0003(8) 0.0001(8)
C00Q 0.0205(9) 0.0215(10) 0.0362(12) -0.0033(8) 0.0078(8) 0.0003(8)
C00R 0.0193(9) 0.0278(11) 0.0342(12) -0.0009(9) -0.0006(8) -0.0083(8)
N2 0.0376(12) 0.0566(15) 0.0633(16) -0.0238(12) -0.0012(11) -0.0114(11)
C00T 0.0345(12) 0.0452(14) 0.0287(12) 0.0069(10) -0.0064(10) 0.0068(10)
C00U 0.0425(12) 0.0154(9) 0.0296(11) -0.0015(8) 0.0013(9) 0.0042(9)
C00V 0.0418(13) 0.0381(12) 0.0289(12) 0.0069(10) 0.0021(10) -0.0061(10)
C00W 0.0524(15) 0.0380(13) 0.0275(12) -0.0070(10) 0.0052(11) -0.0018(11)
C00X 0.0582(16) 0.0203(11) 0.0634(18) -0.0076(11) -0.0079(14) -0.0045(11)
C00Y 0.0663(17) 0.0283(12) 0.0359(13) 0.0095(10) -0.0040(12) -0.0040(12)
C00Z 0.0728(19) 0.0353(14) 0.0448(16) -0.0061(11) 0.0171(14) 0.0113(13)

loop_
_atom_type_symbol
_atom_type_description
_atom_type_scat_dispersion_real
_atom_type_scat_dispersion_imag
_atom_type_scat_source
C C 0.0033 0.0016 'International Tables Vol C Tables 4.2.6.8 and 6.1.1.4'
H H 0.0000 0.0000 'International Tables Vol C Tables 4.2.6.8 and 6.1.1.4'
N N 0.0061 0.0033 'International Tables Vol C Tables 4.2.6.8 and 6.1.1.4'
O O 0.0106 0.0060 'International Tables Vol C Tables 4.2.6.8 and 6.1.1.4'
Br Br -0.2901 2.4595 'International Tables Vol C Tables 4.2.6.8 and 6.1.1.4'

loop_
_geom_angle_atom_site_label_1
_geom_angle_atom_site_label_2
_geom_angle_atom_site_label_3
_geom_angle
C00N O002 C00P 120.37(15)
C00F O003 C00R 115.18(15)
C00L O007 C00U 120.76(16)
C00L N4 N3 117.57(15)
C00N N3 N4 119.94(15)
C00N N3 C00J 120.67(16)
N4 N3 C00J 116.04(15)
N2 N1 N00B 174.2(2)
N1 N00B C00O 114.82(17)
C00G C00C C00E 120.23(17)
C00G C00C C00F 117.46(16)
C00E C00C C00F 122.21(16)
C00G C00D C00I 121.39(17)
C00G C00D Br01 118.68(14)
C00I C00D Br01 119.88(14)
C00K C00E C00C 117.57(17)
C00K C00E C00H 118.42(16)
C00C C00E C00H 124.00(16)
O005 C00F O003 122.88(17)
O005 C00F C00C 125.74(17)
O003 C00F C00C 111.35(16)
C00D C00G C00C 119.90(17)
C00D C00G H00G 120.0
C00C C00G H00G 120.0
C00E C00H C00O 115.38(15)
C00E C00H C00J 114.41(15)
C00O C00H C00J 104.60(15)
C00E C00H H00H 107.3
C00O C00H H00H 107.3
C00J C00H H00H 107.3
C00K C00I C00D 118.16(18)
C00K C00I H00I 120.9
C00D C00I H00I 120.9
N3 C00J C00M 114.94(16)
N3 C00J C00H 111.55(15)
C00M C00J C00H 102.79(16)
N3 C00J H00J 109.1
C00M C00J H00J 109.1
C00H C00J H00J 109.1
C00I C00K C00E 122.71(18)
C00I C00K H00K 118.6
C00E C00K H00K 118.6
O006 C00L O007 127.59(18)
O006 C00L N4 124.87(18)
O007 C00L N4 107.53(17)
C00Q C00M C00J 112.12(18)
C00Q C00M H00M 123.9
C00J C00M H00M 123.9
O004 C00N O002 126.34(18)
O004 C00N N3 122.64(18)
O002 C00N N3 110.96(16)
N00B C00O C00Q 114.20(17)
N00B C00O C00H 114.15(16)
C00Q C00O C00H 103.11(16)
N00B C00O H00O 108.4
C00Q C00O H00O 108.4
C00H C00O H00O 108.4
O002 C00P C00V 102.13(16)
O002 C00P C00W 111.01(17)
C00V C00P C00W 110.58(19)
O002 C00P C00T 108.11(17)
C00V C00P C00T 110.87(19)
C00W C00P C00T 113.53(19)
C00M C00Q C00O 112.07(18)
C00M C00Q H00Q 124.0
C00O C00Q H00Q 124.0
O003 C00R H00A 109.5
O003 C00R H00C 109.5
H00A C00R H00C 109.5
O003 C00R H00D 109.5
H00A C00R H00D 109.5
H00C C00R H00D 109.5
C00P C00T H00E 109.5
C00P C00T H00F 109.5
H00E C00T H00F 109.5
C00P C00T H00L 109.5
H00E C00T H00L 109.5
H00F C00T H00L 109.5
O007 C00U C00Z 109.78(18)
O007 C00U C00X 102.06(17)
C00Z C00U C00X 111.7(2)
O007 C00U C00Y 109.58(17)
C00Z C00U C00Y 113.0(2)
C00X C00U C00Y 110.2(2)
C00P C00V H00N 109.5
C00P C00V H18 109.5
H00N C00V H18 109.5
C00P C00V H00R 109.5
H00N C00V H00R 109.5
H18 C00V H00R 109.5
C00P C00W H00S 109.5
C00P C00W H00T 109.5
H00S C00W H00T 109.5
C00P C00W H00U 109.5
H00S C00W H00U 109.5
H00T C00W H00U 109.5
C00U C00X H00V 109.5
C00U C00X H00W 109.5
H00V C00X H00W 109.5
C00U C00X H15 109.5
H00V C00X H15 109.5
H00W C00X H15 109.5
C00U C00Y H14 109.5
C00U C00Y H12 109.5
H14 C00Y H12 109.5
C00U C00Y H17 109.5
H14 C00Y H17 109.5
H12 C00Y H17 109.5
C00U C00Z H13 109.5
C00U C00Z H11 109.5
H13 C00Z H11 109.5
C00U C00Z H16 109.5
H13 C00Z H16 109.5
H11 C00Z H16 109.5

loop_
_geom_bond_atom_site_label_1
_geom_bond_atom_site_label_2
_geom_bond_distance
Br01 C00D 1.8988(19)
O002 C00N 1.339(2)
O002 C00P 1.483(2)
O003 C00F 1.335(2)
O003 C00R 1.448(2)
O004 C00N 1.210(2)
O005 C00F 1.206(2)
O006 C00L 1.203(3)
O007 C00L 1.334(2)
O007 C00U 1.477(2)
N4 C00L 1.381(2)
N4 N3 1.393(2)
N3 C00N 1.375(3)
N3 C00J 1.463(2)
N1 N2 1.134(3)
N1 N00B 1.230(3)
N00B C00O 1.490(3)
C00C C00G 1.397(3)
C00C C00E 1.407(3)
C00C C00F 1.502(3)
C00D C00G 1.374(3)
C00D C00I 1.389(3)
C00E C00K 1.395(3)
C00E C00H 1.512(2)
C00G H00G 0.9300
C00H C00O 1.542(3)
C00H C00J 1.551(3)
C00H H00H 0.9800
C00I C00K 1.380(3)
C00I H00I 0.9300
C00J C00M 1.508(3)
C00J H00J 0.9800
C00K H00K 0.9300
C00M C00Q 1.314(3)
C00M H00M 0.9300
C00O C00Q 1.505(3)
C00O H00O 0.9800
C00P C00V 1.514(3)
C00P C00W 1.515(3)
C00P C00T 1.523(3)
C00Q H00Q 0.9300
C00R H00A 0.9600
C00R H00C 0.9600
C00R H00D 0.9600
C00T H00E 0.9600
C00T H00F 0.9600
C00T H00L 0.9600
C00U C00Z 1.507(3)
C00U C00X 1.514(3)
C00U C00Y 1.516(3)
C00V H00N 0.9600
C00V H18 0.9600
C00V H00R 0.9600
C00W H00S 0.9600
C00W H00T 0.9600
C00W H00U 0.9600
C00X H00V 0.9600
C00X H00W 0.9600
C00X H15 0.9600
C00Y H14 0.9600
C00Y H12 0.9600
C00Y H17 0.9600
C00Z H13 0.9600
C00Z H11 0.9600
C00Z H16 0.9600
